data_7202192
loop_
_publ_author_name
'Bondar, Oksana A.'
'Lukashuk, Liliana V.'
'Lysenko, Andrey B.'
'Krautscheid, Harald'
'Rusanov, Eduard B.'
'Chernega, Alexander N.'
'Domasevitch, Konstantin V.'

_publ_section_title
;
 New microporous copper(II) coordination polymers based upon
 bifunctional 1,2,4-triazole/tetrazolate bridges
;
_journal_issue 9
_journal_name_full CrystEngComm
_journal_page_first 1216
_journal_paper_doi 10.1039/b806671j
_journal_volume 10
_journal_year 2008
_chemical_formula_sum 'C56 H66 Cu4 F18 N30 O32 S6'
_chemical_formula_weight 2459.91
_chemical_name_common
;
Dihydroxo Tetracopper(ii) Triflate Complex with 1,4-bi(1,2,4-
triazol-4-yl)benzene, Dodecahydrate
;
_chemical_name_systematic
;
Dihydroxo Tetracopper(II) Triflate Complex with
1,4-bi(1,2,4-triazol-4-yl)benzene, Dodecahydrate
;
_space_group_IT_number 2
_symmetry_cell_setting triclinic
_symmetry_space_group_name_Hall '-P 1'
_symmetry_space_group_name_H-M 'P -1'
_atom_sites_solution_hydrogens geom
_atom_sites_solution_primary direct
_atom_sites_solution_secondary difmap
_audit_creation_method SHELXL-97
_cell_angle_alpha 102.339(2)
_cell_angle_beta 104.3690(10)
_cell_angle_gamma 90.4770(10)
_cell_formula_units_Z 1
_cell_length_a 13.3427(11)
_cell_length_b 13.4047(12)
_cell_length_c 13.5620(12)
_cell_measurement_reflns_used 9518
_cell_measurement_temperature 213(2)
_cell_measurement_theta_max 26.73
_cell_measurement_theta_min 3.11
_cell_volume 2290.6(3)
_computing_cell_refinement 'SMART-NT (Bruker, 1998)'
_computing_data_collection 'SMART-NT (Bruker, 1998)'
_computing_data_reduction 'SMART-NT (Bruker, 1998)'
_computing_molecular_graphics 'Diamond 2.1e (Brandenburg, 1999)'
_computing_publication_material 'WinGX 1.700.00 (Farrugia, 1999)'
_computing_structure_refinement 'SHELXL-97 (Sheldrick, 1997)'
_computing_structure_solution 'SHELXS-97 (Sheldrick, 1997)'
_diffrn_ambient_temperature 213(2)
_diffrn_measured_fraction_theta_full 0.980
_diffrn_measured_fraction_theta_max 0.980
_diffrn_measurement_device_type 'Siemens SMART CCD area-detector diffractometer'
_diffrn_measurement_method '\w scans'
_diffrn_radiation_monochromator graphite
_diffrn_radiation_source 'fine-focus sealed tube'
_diffrn_radiation_type MoK\a
_diffrn_radiation_wavelength 0.71073
_diffrn_reflns_av_R_equivalents 0.0281
_diffrn_reflns_av_sigmaI/netI 0.0458
_diffrn_reflns_limit_h_max 16
_diffrn_reflns_limit_h_min -16
_diffrn_reflns_limit_k_max 15
_diffrn_reflns_limit_k_min -16
_diffrn_reflns_limit_l_max 15
_diffrn_reflns_limit_l_min -17
_diffrn_reflns_number 19454
_diffrn_reflns_theta_full 26.73
_diffrn_reflns_theta_max 26.73
_diffrn_reflns_theta_min 3.11
_diffrn_standards_decay_% 0
_exptl_absorpt_coefficient_mu 1.185
_exptl_absorpt_correction_T_max 0.8516
_exptl_absorpt_correction_T_min 0.8422
_exptl_absorpt_correction_type empirical
_exptl_absorpt_process_details 'SADABS (Sheldrick, 1996)'
_exptl_crystal_colour blue
_exptl_crystal_density_diffrn 1.783
_exptl_crystal_density_method 'not measured'
_exptl_crystal_description prism
_exptl_crystal_F_000 1242
_exptl_crystal_size_max 0.15
_exptl_crystal_size_mid 0.14
_exptl_crystal_size_min 0.14
_refine_diff_density_max 0.762
_refine_diff_density_min -0.643
_refine_diff_density_rms 0.100
_refine_ls_extinction_method none
_refine_ls_goodness_of_fit_ref 1.163
_refine_ls_hydrogen_treatment constr
_refine_ls_matrix_type full
_refine_ls_number_parameters 715
_refine_ls_number_reflns 9518
_refine_ls_number_restraints 0
_refine_ls_restrained_S_all 1.163
_refine_ls_R_factor_all 0.0828
_refine_ls_R_factor_gt 0.0657
_refine_ls_shift/su_max 0.001
_refine_ls_shift/su_mean 0.000
_refine_ls_structure_factor_coef Fsqd
_refine_ls_weighting_details 'calc w=1/[\s^2^(Fo^2^)+(0.0252P)^2^+12.9571P] where P=(Fo^2^+2Fc^2^)/3'
_refine_ls_weighting_scheme calc
_refine_ls_wR_factor_gt 0.1404
_refine_ls_wR_factor_ref 0.1449
_reflns_number_gt 7046
_reflns_number_total 9518
_reflns_threshold_expression >2sigma(I)
_cod_data_source_file b806671j.txt
_cod_data_source_block (5)
_cod_original_sg_symbol_H-M P-1
_cod_database_code 7202192

loop_
_symmetry_equiv_pos_as_xyz
'x, y, z'
'-x, -y, -z'

loop_
_atom_site_label
_atom_site_type_symbol
_atom_site_fract_x
_atom_site_fract_y
_atom_site_fract_z
_atom_site_U_iso_or_equiv
_atom_site_adp_type
_atom_site_occupancy
_atom_site_symmetry_multiplicity
_atom_site_calc_flag
_atom_site_refinement_flags
_atom_site_disorder_assembly
_atom_site_disorder_group
Cu1 Cu -0.5000 0.5000 0.5000 0.0190(2) Uani 1 2 d S . .
Cu2 Cu -0.25871(4) 0.57282(5) 0.52392(5) 0.01457(15) Uani 1 1 d . . .
Cu3 Cu 0.0000 0.5000 0.5000 0.01424(19) Uani 1 2 d S . .
O1 O -0.3546(3) 0.4775(3) 0.5456(3) 0.0255(9) Uani 1 1 d . . .
H1O H -0.3373 0.4641 0.6065 0.038 Uiso 1 1 d . . .
O2 O -0.1558(3) 0.4234(3) 0.3818(4) 0.0445(12) Uani 1 1 d . . .
H2A H -0.1835 0.3824 0.4096 0.067 Uiso 1 1 d . . .
H2B H -0.1419 0.3867 0.3275 0.067 Uiso 1 1 d . . .
N1 N -0.4621(3) 0.5258(4) 0.3733(3) 0.0218(10) Uani 1 1 d . . .
N2 N -0.3611(3) 0.5596(3) 0.3824(3) 0.0204(9) Uani 1 1 d . . .
N3 N -0.4463(3) 0.5308(4) 0.2186(3) 0.0252(10) Uani 1 1 d . . .
N4 N -0.4356(4) 0.6836(5) 0.5884(4) 0.0478(16) Uani 1 1 d . . .
N5 N -0.3295(3) 0.7025(4) 0.6094(4) 0.0274(11) Uani 1 1 d . . .
N6 N -0.3887(4) 0.8244(4) 0.7102(4) 0.0371(13) Uani 1 1 d . . .
N7 N -0.5006(4) 1.2758(4) 1.1190(4) 0.0385(13) Uani 1 1 d . . .
N8 N -0.4017(5) 1.2689(5) 1.1763(5) 0.0576(18) Uani 1 1 d . . .
N9 N -0.4280(4) 1.1574(4) 1.0261(4) 0.0334(12) Uani 1 1 d . . .
N10 N -0.1554(3) 0.6632(3) 0.4903(3) 0.0154(8) Uani 1 1 d . . .
N11 N -0.0562(3) 0.6362(3) 0.4904(3) 0.0171(9) Uani 1 1 d . . .
N12 N -0.0645(3) 0.7980(3) 0.4882(3) 0.0178(9) Uani 1 1 d . . .
N13 N 0.0552(3) 0.5012(3) 0.3731(3) 0.0166(9) Uani 1 1 d . . .
N14 N 0.1457(3) 0.4579(3) 0.3583(3) 0.0160(8) Uani 1 1 d . . .
N15 N 0.0601(3) 0.4895(3) 0.2112(3) 0.0174(9) Uani 1 1 d . . .
C1 C -0.5105(4) 0.5083(5) 0.2737(4) 0.0252(12) Uani 1 1 d . . .
H1 H -0.5801 0.4835 0.2453 0.030 Uiso 1 1 calc R . .
C2 C -0.3539(4) 0.5618(5) 0.2888(4) 0.0256(12) Uani 1 1 d . . .
H2 H -0.2935 0.5819 0.2723 0.031 Uiso 1 1 calc R . .
C3 C -0.5689(4) 0.5437(5) 0.0564(4) 0.0343(14) Uani 1 1 d . . .
H3 H -0.6147 0.5733 0.0952 0.041 Uiso 1 1 calc R . .
C4 C -0.4724(4) 0.5168(5) 0.1066(4) 0.0273(13) Uani 1 1 d . . .
C5 C -0.4031(4) 0.4737(5) 0.0514(4) 0.0326(14) Uani 1 1 d . . .
H5 H -0.3379 0.4564 0.0867 0.039 Uiso 1 1 calc R . .
C6 C -0.4683(5) 0.7565(7) 0.6491(6) 0.063(3) Uani 1 1 d . . .
H6 H -0.5380 0.7622 0.6510 0.076 Uiso 1 1 calc R . .
C7 C -0.3034(4) 0.7863(4) 0.6826(5) 0.0292(13) Uani 1 1 d . . .
H7 H -0.2354 0.8156 0.7118 0.035 Uiso 1 1 calc R . .
C8 C -0.5134(5) 1.2110(5) 1.0310(5) 0.0351(14) Uani 1 1 d . . .
H8 H -0.5744 1.2019 0.9767 0.042 Uiso 1 1 calc R . .
C9 C -0.3607(6) 1.1981(7) 1.1195(6) 0.068(3) Uani 1 1 d . . .
H9 H -0.2929 1.1778 1.1406 0.081 Uiso 1 1 calc R . .
C10 C -0.3955(5) 0.9132(5) 0.7883(5) 0.0364(15) Uani 1 1 d . . .
C11 C -0.3195(4) 0.9371(5) 0.8815(5) 0.0321(13) Uani 1 1 d . . .
H11 H -0.2613 0.8978 0.8920 0.039 Uiso 1 1 calc R . .
C12 C -0.3294(5) 1.0189(5) 0.9587(5) 0.0343(14) Uani 1 1 d . . .
H12 H -0.2772 1.0363 1.0215 0.041 Uiso 1 1 calc R . .
C13 C -0.4158(5) 1.0752(5) 0.9443(5) 0.0345(14) Uani 1 1 d . . .
C14 C -0.4910(6) 1.0508(7) 0.8520(6) 0.075(3) Uani 1 1 d . . .
H14 H -0.5499 1.0891 0.8421 0.090 Uiso 1 1 calc R . .
C15 C -0.4805(7) 0.9701(7) 0.7733(6) 0.078(3) Uani 1 1 d . . .
H15 H -0.5317 0.9543 0.7096 0.094 Uiso 1 1 calc R . .
C16 C -0.1591(4) 0.7596(4) 0.4890(4) 0.0176(10) Uani 1 1 d . . .
H16 H -0.2182 0.7973 0.4886 0.021 Uiso 1 1 calc R . .
C17 C -0.0027(4) 0.7178(4) 0.4895(4) 0.0185(10) Uani 1 1 d . . .
H17 H 0.0677 0.7207 0.4896 0.022 Uiso 1 1 calc R . .
C18 C -0.0737(4) 0.9801(4) 0.5517(5) 0.0284(13) Uani 1 1 d . . .
H18 H -0.1232 0.9662 0.5865 0.034 Uiso 1 1 calc R . .
C19 C -0.0323(4) 0.9014(4) 0.4935(4) 0.0217(11) Uani 1 1 d . . .
C20 C 0.0405(4) 0.9194(4) 0.4424(5) 0.0283(13) Uani 1 1 d . . .
H20 H 0.0678 0.8644 0.4038 0.034 Uiso 1 1 calc R . .
C21 C 0.0058(4) 0.5205(4) 0.2838(4) 0.0204(11) Uani 1 1 d . . .
H21 H -0.0579 0.5513 0.2715 0.024 Uiso 1 1 calc R . .
C22 C 0.1465(4) 0.4509(4) 0.2613(4) 0.0176(10) Uani 1 1 d . . .
H22 H 0.1991 0.4234 0.2308 0.021 Uiso 1 1 calc R . .
C23 C -0.0705(4) 0.4658(5) 0.0467(5) 0.0349(14) Uani 1 1 d . . .
H23 H -0.1184 0.4424 0.0785 0.042 Uiso 1 1 calc R . .
C24 C 0.0289(4) 0.4948(4) 0.1020(4) 0.0198(11) Uani 1 1 d . . .
C25 C 0.1004(5) 0.5287(5) 0.0579(4) 0.0347(15) Uani 1 1 d . . .
H25 H 0.1689 0.5481 0.0977 0.042 Uiso 1 1 calc R . .
S1 S -0.21536(12) 0.72414(13) 0.16743(13) 0.0384(4) Uani 1 1 d . . .
O3 O -0.3097(4) 0.7679(5) 0.1785(5) 0.0755(18) Uani 1 1 d . . .
O4 O -0.2252(6) 0.6529(5) 0.0686(5) 0.081(2) Uani 1 1 d . . .
O5 O -0.1585(4) 0.6867(4) 0.2556(4) 0.0458(12) Uani 1 1 d . . .
C26 C -0.1330(7) 0.8283(8) 0.1586(7) 0.063(2) Uani 1 1 d . . .
F1 F -0.1749(5) 0.8661(4) 0.0774(4) 0.0875(18) Uani 1 1 d . . .
F2 F -0.0417(4) 0.8039(7) 0.1566(6) 0.126(3) Uani 1 1 d . . .
F3 F -0.1250(6) 0.9033(5) 0.2437(5) 0.109(2) Uani 1 1 d . . .
S2 S -0.04491(13) 1.20302(13) 1.21574(13) 0.0370(4) Uani 1 1 d . . .
O6 O 0.0503(4) 1.2069(5) 1.2918(4) 0.0724(18) Uani 1 1 d . . .
O7 O -0.0869(5) 1.3017(4) 1.2106(5) 0.0658(16) Uani 1 1 d . . .
O8 O -0.1225(4) 1.1258(5) 1.2089(5) 0.0718(17) Uani 1 1 d . . .
C27 C -0.0069(7) 1.1668(7) 1.0923(6) 0.061(2) Uani 1 1 d . . .
F4 F 0.0418(6) 1.0842(5) 1.0906(5) 0.119(3) Uani 1 1 d . . .
F5 F 0.0587(6) 1.2375(6) 1.0871(5) 0.112(2) Uani 1 1 d . . .
F6 F -0.0871(5) 1.1519(6) 1.0130(4) 0.114(2) Uani 1 1 d . . .
S3A S -0.7377(2) 0.7262(2) 0.3290(3) 0.0353(7) Uani 0.50 1 d P . .
S3B S -0.6520(3) 0.7232(3) 0.3041(3) 0.0408(8) Uani 0.50 1 d P . .
O9 O -0.7019(4) 0.6269(4) 0.2773(4) 0.0567(14) Uani 1 1 d . . .
O10 O -0.6510(6) 0.7735(6) 0.4162(5) 0.104(3) Uani 1 1 d . . .
O11B O -0.5659(9) 0.7401(9) 0.2643(10) 0.070(3) Uani 0.50 1 d P . .
O11A O -0.8432(9) 0.7145(8) 0.3378(11) 0.066(3) Uani 0.50 1 d P . .
C28 C -0.7481(8) 0.8035(9) 0.2395(11) 0.082(3) Uani 1 1 d . . .
F7A F -0.6530(11) 0.8239(12) 0.2224(12) 0.116(5) Uani 0.50 1 d P . .
F7B F -0.8419(9) 0.7763(13) 0.2680(16) 0.134(6) Uani 0.50 1 d P . .
F8A F -0.807(3) 0.759(3) 0.146(3) 0.126(13) Uani 0.50 1 d P . .
F8B F -0.766(4) 0.778(4) 0.143(4) 0.168(19) Uani 0.50 1 d P . .
F9A F -0.779(2) 0.8963(19) 0.265(2) 0.129(9) Uani 0.50 1 d P . .
F9B F -0.725(2) 0.893(2) 0.279(3) 0.190(15) Uani 0.50 1 d P . .
O1W O 0.3024(3) 0.3495(4) 0.1419(3) 0.0461(12) Uani 1 1 d . . .
H1W H 0.3628 0.3279 0.1424 0.069 Uiso 1 1 d . . .
H2W H 0.2727 0.3512 0.0788 0.069 Uiso 1 1 d . . .
O2W O -0.3128(5) 0.8988(5) 0.3799(5) 0.0756(18) Uani 1 1 d . . .
O3W O -0.7480(6) 0.9154(6) 0.6597(7) 0.106(3) Uani 1 1 d . . .
O4WA O -0.6983(7) 0.6898(8) 0.6065(8) 0.048(2) Uani 0.50 1 d P . .
O4WB O -0.7578(7) 0.7388(8) 0.5477(9) 0.051(3) Uani 0.50 1 d P . .
O5W O -0.4634(8) 0.9053(8) 0.4847(8) 0.149(4) Uani 1 1 d . . .

loop_
_atom_site_aniso_label
_atom_site_aniso_U_11
_atom_site_aniso_U_22
_atom_site_aniso_U_33
_atom_site_aniso_U_23
_atom_site_aniso_U_13
_atom_site_aniso_U_12
Cu1 0.0159(4) 0.0286(5) 0.0137(5) 0.0072(4) 0.0040(3) -0.0009(3)
Cu2 0.0145(3) 0.0172(3) 0.0125(3) 0.0055(2) 0.0026(2) -0.0005(2)
Cu3 0.0180(4) 0.0136(4) 0.0133(4) 0.0046(3) 0.0066(3) 0.0030(3)
O1 0.0177(18) 0.040(2) 0.023(2) 0.0212(18) 0.0018(15) -0.0042(15)
O2 0.039(3) 0.033(3) 0.050(3) 0.002(2) -0.006(2) 0.0055(19)
N1 0.016(2) 0.033(3) 0.016(2) 0.006(2) 0.0026(16) -0.0044(18)
N2 0.016(2) 0.030(3) 0.014(2) 0.0050(19) 0.0021(16) -0.0058(17)
N3 0.022(2) 0.041(3) 0.012(2) 0.005(2) 0.0033(17) -0.0021(19)
N4 0.021(3) 0.071(4) 0.034(3) -0.018(3) -0.001(2) 0.011(3)
N5 0.024(2) 0.030(3) 0.027(3) 0.002(2) 0.0080(19) 0.0070(19)
N6 0.030(3) 0.049(3) 0.022(3) -0.007(2) 0.002(2) 0.015(2)
N7 0.039(3) 0.036(3) 0.035(3) -0.006(2) 0.011(2) 0.011(2)
N8 0.052(4) 0.069(4) 0.033(3) -0.016(3) 0.000(3) 0.021(3)
N9 0.032(3) 0.039(3) 0.024(3) -0.002(2) 0.004(2) 0.011(2)
N10 0.0146(19) 0.017(2) 0.014(2) 0.0038(17) 0.0030(15) -0.0001(15)
N11 0.019(2) 0.016(2) 0.016(2) 0.0046(18) 0.0040(16) 0.0002(16)
N12 0.021(2) 0.011(2) 0.023(2) 0.0061(18) 0.0058(17) -0.0008(16)
N13 0.0158(19) 0.023(2) 0.013(2) 0.0053(18) 0.0048(16) 0.0042(16)
N14 0.019(2) 0.016(2) 0.013(2) 0.0032(17) 0.0049(16) 0.0029(16)
N15 0.022(2) 0.021(2) 0.010(2) 0.0051(17) 0.0048(16) 0.0017(17)
C1 0.014(2) 0.044(4) 0.017(3) 0.006(2) 0.0015(19) -0.004(2)
C2 0.020(3) 0.044(4) 0.013(3) 0.008(2) 0.004(2) -0.002(2)
C3 0.026(3) 0.062(4) 0.016(3) 0.008(3) 0.009(2) -0.001(3)
C4 0.027(3) 0.044(4) 0.010(3) 0.009(2) 0.001(2) -0.008(2)
C5 0.022(3) 0.062(4) 0.015(3) 0.014(3) 0.003(2) 0.000(3)
C6 0.027(3) 0.103(7) 0.036(4) -0.022(4) -0.002(3) 0.025(4)
C7 0.029(3) 0.030(3) 0.029(3) 0.004(3) 0.009(2) 0.010(2)
C8 0.032(3) 0.038(4) 0.032(4) 0.001(3) 0.006(3) 0.012(3)
C9 0.042(4) 0.098(7) 0.040(4) -0.018(4) -0.003(3) 0.037(4)
C10 0.034(3) 0.049(4) 0.025(3) 0.000(3) 0.010(2) 0.016(3)
C11 0.029(3) 0.033(3) 0.032(3) 0.005(3) 0.006(2) 0.009(2)
C12 0.033(3) 0.037(4) 0.024(3) -0.003(3) 0.000(2) 0.008(3)
C13 0.037(3) 0.040(4) 0.024(3) 0.000(3) 0.010(3) 0.015(3)
C14 0.062(5) 0.097(7) 0.038(4) -0.018(4) -0.010(4) 0.061(5)
C15 0.074(6) 0.099(7) 0.028(4) -0.026(4) -0.015(4) 0.060(5)
C16 0.015(2) 0.021(3) 0.018(3) 0.007(2) 0.0021(18) 0.0018(19)
C17 0.021(2) 0.015(3) 0.022(3) 0.007(2) 0.008(2) 0.0031(19)
C18 0.033(3) 0.022(3) 0.038(3) 0.012(3) 0.018(3) -0.001(2)
C19 0.027(3) 0.016(3) 0.022(3) 0.010(2) 0.003(2) -0.001(2)
C20 0.036(3) 0.013(3) 0.040(4) 0.005(2) 0.019(3) 0.003(2)
C21 0.024(3) 0.022(3) 0.015(3) 0.006(2) 0.004(2) 0.007(2)
C22 0.018(2) 0.020(3) 0.016(3) 0.005(2) 0.0057(19) 0.0021(19)
C23 0.028(3) 0.057(4) 0.025(3) 0.020(3) 0.006(2) -0.001(3)
C24 0.024(3) 0.024(3) 0.013(3) 0.008(2) 0.004(2) 0.005(2)
C25 0.025(3) 0.061(4) 0.018(3) 0.016(3) 0.001(2) -0.006(3)
S1 0.0352(8) 0.0448(10) 0.0383(10) 0.0205(8) 0.0054(7) 0.0053(7)
O3 0.053(3) 0.104(5) 0.085(5) 0.048(4) 0.022(3) 0.032(3)
O4 0.113(5) 0.067(4) 0.047(4) -0.001(3) 0.000(3) 0.004(4)
O5 0.048(3) 0.057(3) 0.043(3) 0.029(2) 0.016(2) 0.013(2)
C26 0.061(5) 0.081(7) 0.048(5) 0.034(5) 0.000(4) -0.008(4)
F1 0.108(4) 0.093(4) 0.071(4) 0.061(3) 0.004(3) -0.013(3)
F2 0.050(3) 0.218(8) 0.156(6) 0.123(6) 0.040(4) 0.007(4)
F3 0.148(6) 0.068(4) 0.081(4) 0.016(3) -0.026(4) -0.032(4)
S2 0.0407(9) 0.0383(9) 0.0298(9) 0.0037(7) 0.0085(7) -0.0081(7)
O6 0.060(4) 0.108(5) 0.036(3) 0.010(3) -0.005(3) -0.009(3)
O7 0.092(4) 0.044(3) 0.072(4) 0.011(3) 0.042(3) 0.009(3)
O8 0.058(4) 0.065(4) 0.103(5) 0.039(4) 0.023(3) -0.007(3)
C27 0.062(5) 0.070(6) 0.038(5) -0.008(4) 0.006(4) 0.005(4)
F4 0.122(5) 0.107(5) 0.098(5) -0.033(4) 0.021(4) 0.052(4)
F5 0.138(6) 0.130(6) 0.087(4) 0.009(4) 0.075(4) -0.023(5)
F6 0.097(5) 0.177(7) 0.036(3) -0.009(4) -0.012(3) 0.019(4)
S3A 0.0387(17) 0.0290(17) 0.0442(19) 0.0161(14) 0.0146(14) 0.0015(13)
S3B 0.0450(19) 0.042(2) 0.040(2) 0.0173(16) 0.0137(15) 0.0025(15)
O9 0.047(3) 0.054(3) 0.072(4) 0.026(3) 0.010(3) 0.003(2)
O10 0.124(6) 0.121(6) 0.053(4) 0.015(4) 0.002(4) -0.053(5)
O11B 0.064(7) 0.064(8) 0.102(10) 0.026(7) 0.051(7) 0.002(6)
O11A 0.061(7) 0.039(6) 0.117(10) 0.020(7) 0.057(7) 0.009(5)
C28 0.072(7) 0.075(8) 0.111(10) 0.051(7) 0.019(6) 0.022(6)
F7A 0.119(11) 0.147(13) 0.129(12) 0.098(10) 0.065(10) -0.005(10)
F7B 0.050(7) 0.143(13) 0.22(2) 0.058(13) 0.039(9) 0.042(8)
F8A 0.17(3) 0.097(14) 0.084(17) 0.048(12) -0.038(17) 0.004(17)
F8B 0.17(3) 0.22(4) 0.12(2) 0.14(2) -0.04(2) -0.03(2)
F9A 0.19(3) 0.066(11) 0.162(17) 0.076(11) 0.067(17) 0.068(15)
F9B 0.15(2) 0.058(11) 0.39(4) 0.112(17) 0.06(2) 0.058(15)
O1W 0.033(2) 0.066(3) 0.034(3) -0.004(2) 0.0109(19) 0.018(2)
O2W 0.071(4) 0.077(4) 0.078(4) 0.030(3) 0.007(3) 0.022(3)
O3W 0.076(5) 0.099(6) 0.167(8) 0.080(6) 0.031(5) 0.017(4)
O4WA 0.042(5) 0.049(6) 0.050(6) -0.007(5) 0.018(5) -0.006(4)
O4WB 0.035(5) 0.059(7) 0.070(7) 0.028(6) 0.021(5) 0.003(5)
O5W 0.159(9) 0.119(7) 0.166(9) -0.009(7) 0.074(7) -0.054(6)

loop_
_atom_type_symbol
_atom_type_description
_atom_type_scat_dispersion_real
_atom_type_scat_dispersion_imag
_atom_type_scat_source
C C 0.0033 0.0016 'International Tables Vol C Tables 4.2.6.8 and 6.1.1.4'
H H 0.0000 0.0000 'International Tables Vol C Tables 4.2.6.8 and 6.1.1.4'
N N 0.0061 0.0033 'International Tables Vol C Tables 4.2.6.8 and 6.1.1.4'
O O 0.0106 0.0060 'International Tables Vol C Tables 4.2.6.8 and 6.1.1.4'
F F 0.0171 0.0103 'International Tables Vol C Tables 4.2.6.8 and 6.1.1.4'
S S 0.1246 0.1234 'International Tables Vol C Tables 4.2.6.8 and 6.1.1.4'
Cu Cu 0.3201 1.2651 'International Tables Vol C Tables 4.2.6.8 and 6.1.1.4'

loop_
_geom_angle_atom_site_label_1
_geom_angle_atom_site_label_2
_geom_angle_atom_site_label_3
_geom_angle
_geom_angle_site_symmetry_1
_geom_angle_site_symmetry_3
_geom_angle_publ_flag
O1 Cu1 O1 180.000(1) 2_466 . ?
O1 Cu1 N1 95.97(16) 2_466 . ?
O1 Cu1 N1 84.03(16) . . ?
O1 Cu1 N1 84.03(16) 2_466 2_466 ?
O1 Cu1 N1 95.97(16) . 2_466 ?
N1 Cu1 N1 180.000(2) . 2_466 ?
O1 Cu2 N14 90.91(16) . 2_566 ?
O1 Cu2 N10 174.75(17) . . ?
N14 Cu2 N10 89.86(16) 2_566 . ?
O1 Cu2 N2 84.54(16) . . ?
N14 Cu2 N2 161.76(17) 2_566 . ?
N10 Cu2 N2 93.14(16) . . ?
O1 Cu2 N5 90.26(18) . . ?
N14 Cu2 N5 101.06(16) 2_566 . ?
N10 Cu2 N5 94.69(17) . . ?
N2 Cu2 N5 96.63(17) . . ?
N11 Cu3 N11 180.000(1) 2_566 . ?
N11 Cu3 N13 89.06(16) 2_566 2_566 ?
N11 Cu3 N13 90.94(16) . 2_566 ?
N11 Cu3 N13 90.94(16) 2_566 . ?
N11 Cu3 N13 89.06(16) . . ?
N13 Cu3 N13 180.000(1) 2_566 . ?
N11 Cu3 O2 88.17(16) 2_566 2_566 ?
N11 Cu3 O2 91.83(16) . 2_566 ?
N13 Cu3 O2 87.01(17) 2_566 2_566 ?
N13 Cu3 O2 92.99(17) . 2_566 ?
N11 Cu3 O2 91.83(16) 2_566 . ?
N11 Cu3 O2 88.17(16) . . ?
N13 Cu3 O2 92.99(17) 2_566 . ?
N13 Cu3 O2 87.01(17) . . ?
O2 Cu3 O2 180.000(1) 2_566 . ?
Cu2 O1 Cu1 116.50(18) . . ?
Cu2 O1 H1O 113.6 . . ?
Cu1 O1 H1O 113.5 . . ?
Cu3 O2 H2A 109.0 . . ?
Cu3 O2 H2B 109.0 . . ?
H2A O2 H2B 106.4 . . ?
C1 N1 N2 107.0(4) . . ?
C1 N1 Cu1 133.9(4) . . ?
N2 N1 Cu1 118.8(3) . . ?
C2 N2 N1 107.0(4) . . ?
C2 N2 Cu2 135.2(3) . . ?
N1 N2 Cu2 117.0(3) . . ?
C1 N3 C2 105.8(4) . . ?
C1 N3 C4 125.0(4) . . ?
C2 N3 C4 129.0(4) . . ?
C6 N4 N5 106.6(5) . . ?
C7 N5 N4 107.8(4) . . ?
C7 N5 Cu2 140.8(4) . . ?
N4 N5 Cu2 110.8(4) . . ?
C7 N6 C6 104.3(5) . . ?
C7 N6 C10 128.8(5) . . ?
C6 N6 C10 126.9(5) . . ?
C8 N7 N8 107.1(5) . . ?
C9 N8 N7 106.6(5) . . ?
C9 N9 C8 102.7(5) . . ?
C9 N9 C13 129.4(5) . . ?
C8 N9 C13 127.8(5) . . ?
C16 N10 N11 107.7(4) . . ?
C16 N10 Cu2 128.2(3) . . ?
N11 N10 Cu2 122.4(3) . . ?
C17 N11 N10 107.6(4) . . ?
C17 N11 Cu3 125.5(3) . . ?
N10 N11 Cu3 126.8(3) . . ?
C17 N12 C16 105.2(4) . . ?
C17 N12 C19 126.1(4) . . ?
C16 N12 C19 128.5(4) . . ?
C21 N13 N14 106.6(4) . . ?
C21 N13 Cu3 128.1(3) . . ?
N14 N13 Cu3 123.8(3) . . ?
C22 N14 N13 108.1(4) . . ?
C22 N14 Cu2 128.6(3) . 2_566 ?
N13 N14 Cu2 123.1(3) . 2_566 ?
C22 N15 C21 105.8(4) . . ?
C22 N15 C24 127.8(4) . . ?
C21 N15 C24 126.4(4) . . ?
N1 C1 N3 110.1(4) . . ?
N1 C1 H1 124.9 . . ?
N3 C1 H1 124.9 . . ?
N2 C2 N3 110.1(5) . . ?
N2 C2 H2 125.0 . . ?
N3 C2 H2 125.0 . . ?
C5 C3 C4 119.3(5) 2_465 . ?
C5 C3 H3 120.3 2_465 . ?
C4 C3 H3 120.3 . . ?
C5 C4 C3 121.6(5) . . ?
C5 C4 N3 119.7(5) . . ?
C3 C4 N3 118.7(5) . . ?
C3 C5 C4 119.1(5) 2_465 . ?
C3 C5 H5 120.4 2_465 . ?
C4 C5 H5 120.4 . . ?
N4 C6 N6 111.3(6) . . ?
N4 C6 H6 124.3 . . ?
N6 C6 H6 124.3 . . ?
N5 C7 N6 110.0(5) . . ?
N5 C7 H7 125.0 . . ?
N6 C7 H7 125.0 . . ?
N7 C8 N9 111.9(5) . . ?
N7 C8 H8 124.0 . . ?
N9 C8 H8 124.0 . . ?
N8 C9 N9 111.7(6) . . ?
N8 C9 H9 124.2 . . ?
N9 C9 H9 124.2 . . ?
C15 C10 C11 120.1(6) . . ?
C15 C10 N6 120.0(6) . . ?
C11 C10 N6 119.8(5) . . ?
C12 C11 C10 119.6(5) . . ?
C12 C11 H11 120.2 . . ?
C10 C11 H11 120.2 . . ?
C11 C12 C13 120.2(6) . . ?
C11 C12 H12 119.9 . . ?
C13 C12 H12 119.9 . . ?
C14 C13 C12 119.8(6) . . ?
C14 C13 N9 120.0(5) . . ?
C12 C13 N9 120.1(5) . . ?
C13 C14 C15 120.3(6) . . ?
C13 C14 H14 119.9 . . ?
C15 C14 H14 119.9 . . ?
C10 C15 C14 119.9(6) . . ?
C10 C15 H15 120.0 . . ?
C14 C15 H15 120.0 . . ?
N10 C16 N12 109.9(4) . . ?
N10 C16 H16 125.1 . . ?
N12 C16 H16 125.1 . . ?
N11 C17 N12 109.6(4) . . ?
N11 C17 H17 125.2 . . ?
N12 C17 H17 125.2 . . ?
C19 C18 C20 118.5(5) . 2_576 ?
C19 C18 H18 120.7 . . ?
C20 C18 H18 120.7 2_576 . ?
C20 C19 C18 122.0(5) . . ?
C20 C19 N12 118.9(5) . . ?
C18 C19 N12 119.1(5) . . ?
C19 C20 C18 119.5(5) . 2_576 ?
C19 C20 H20 120.3 . . ?
C18 C20 H20 120.3 2_576 . ?
N13 C21 N15 109.9(4) . . ?
N13 C21 H21 125.0 . . ?
N15 C21 H21 125.0 . . ?
N14 C22 N15 109.6(4) . . ?
N14 C22 H22 125.2 . . ?
N15 C22 H22 125.2 . . ?
C24 C23 C25 119.0(5) . 2_565 ?
C24 C23 H23 120.5 . . ?
C25 C23 H23 120.5 2_565 . ?
C23 C24 C25 121.9(5) . . ?
C23 C24 N15 119.1(5) . . ?
C25 C24 N15 119.0(5) . . ?
C24 C25 C23 119.1(5) . 2_565 ?
C24 C25 H25 120.5 . . ?
C23 C25 H25 120.5 2_565 . ?
O3 S1 O5 115.1(3) . . ?
O3 S1 O4 113.5(4) . . ?
O5 S1 O4 113.4(3) . . ?
O3 S1 C26 105.3(4) . . ?
O5 S1 C26 105.3(3) . . ?
O4 S1 C26 102.6(4) . . ?
F2 C26 F1 109.9(8) . . ?
F2 C26 F3 107.2(8) . . ?
F1 C26 F3 107.1(8) . . ?
F2 C26 S1 113.5(7) . . ?
F1 C26 S1 111.0(6) . . ?
F3 C26 S1 107.8(6) . . ?
O6 S2 O8 117.3(4) . . ?
O6 S2 O7 114.6(4) . . ?
O8 S2 O7 112.6(4) . . ?
O6 S2 C27 102.9(4) . . ?
O8 S2 C27 104.6(4) . . ?
O7 S2 C27 102.5(4) . . ?
F4 C27 F6 109.1(8) . . ?
F4 C27 F5 106.2(8) . . ?
F6 C27 F5 111.1(9) . . ?
F4 C27 S2 109.5(7) . . ?
F6 C27 S2 111.2(6) . . ?
F5 C27 S2 109.5(6) . . ?
O10 S3A O9 106.3(5) . . ?
O11A S3A C28 103.4(7) . . ?
O9 S3B O10 109.6(4) . . ?
O11B S3B C28 101.4(7) . . ?
F9B C28 F8B 116(3) . . ?
F9A C28 F8A 108(2) . . ?
F9A C28 F7A 101.8(16) . . ?
F8A C28 F7A 104(2) . . ?
F9B C28 F7B 107.6(19) . . ?
F8B C28 F7B 107(2) . . ?
F9A C28 S3A 117.8(13) . . ?
F8A C28 S3A 112.4(17) . . ?
F7A C28 S3A 111.3(8) . . ?
F9B C28 S3B 110.1(16) . . ?
F8B C28 S3B 112(3) . . ?
F7B C28 S3B 102.2(9) . . ?

loop_
_geom_bond_atom_site_label_1
_geom_bond_atom_site_label_2
_geom_bond_distance
_geom_bond_site_symmetry_2
_geom_bond_publ_flag
Cu1 O1 1.932(3) 2_466 ?
Cu1 O1 1.932(3) . ?
Cu1 N1 2.003(4) . ?
Cu1 N1 2.003(4) 2_466 ?
Cu2 O1 1.918(4) . ?
Cu2 N14 2.022(4) 2_566 ?
Cu2 N10 2.024(4) . ?
Cu2 N2 2.033(4) . ?
Cu2 N5 2.230(4) . ?
Cu3 N11 1.998(4) 2_566 ?
Cu3 N11 1.998(4) . ?
Cu3 N13 2.036(4) 2_566 ?
Cu3 N13 2.036(4) . ?
Cu3 O2 2.356(4) 2_566 ?
Cu3 O2 2.356(4) . ?
O1 H1O 0.8585 . ?
O2 H2A 0.8574 . ?
O2 H2B 0.8571 . ?
N1 C1 1.313(7) . ?
N1 N2 1.385(5) . ?
N2 C2 1.303(7) . ?
N3 C1 1.340(7) . ?
N3 C2 1.356(7) . ?
N3 C4 1.441(7) . ?
N4 C6 1.290(8) . ?
N4 N5 1.382(7) . ?
N5 C7 1.309(7) . ?
N6 C7 1.355(7) . ?
N6 C6 1.367(9) . ?
N6 C10 1.434(8) . ?
N7 C8 1.289(8) . ?
N7 N8 1.370(8) . ?
N8 C9 1.303(9) . ?
N9 C9 1.356(9) . ?
N9 C8 1.360(7) . ?
N9 C13 1.429(7) . ?
N10 C16 1.296(6) . ?
N10 N11 1.375(5) . ?
N11 C17 1.305(6) . ?
N12 C17 1.360(6) . ?
N12 C16 1.363(6) . ?
N12 C19 1.429(6) . ?
N13 C21 1.308(6) . ?
N13 N14 1.385(5) . ?
N14 C22 1.302(6) . ?
N14 Cu2 2.022(4) 2_566 ?
N15 C22 1.353(6) . ?
N15 C21 1.361(6) . ?
N15 C24 1.452(6) . ?
C1 H1 0.9400 . ?
C2 H2 0.9400 . ?
C3 C5 1.384(8) 2_465 ?
C3 C4 1.389(8) . ?
C3 H3 0.9400 . ?
C4 C5 1.385(8) . ?
C5 C3 1.384(8) 2_465 ?
C5 H5 0.9400 . ?
C6 H6 0.9400 . ?
C7 H7 0.9400 . ?
C8 H8 0.9400 . ?
C9 H9 0.9400 . ?
C10 C15 1.369(9) . ?
C10 C11 1.384(8) . ?
C11 C12 1.377(8) . ?
C11 H11 0.9400 . ?
C12 C13 1.380(8) . ?
C12 H12 0.9400 . ?
C13 C14 1.370(9) . ?
C14 C15 1.383(10) . ?
C14 H14 0.9400 . ?
C15 H15 0.9400 . ?
C16 H16 0.9400 . ?
C17 H17 0.9400 . ?
C18 C19 1.383(8) . ?
C18 C20 1.395(8) 2_576 ?
C18 H18 0.9400 . ?
C19 C20 1.372(8) . ?
C20 C18 1.395(8) 2_576 ?
C20 H20 0.9400 . ?
C21 H21 0.9400 . ?
C22 H22 0.9400 . ?
C23 C24 1.358(8) . ?
C23 C25 1.394(8) 2_565 ?
C23 H23 0.9400 . ?
C24 C25 1.367(7) . ?
C25 C23 1.394(8) 2_565 ?
C25 H25 0.9400 . ?
S1 O3 1.420(6) . ?
S1 O5 1.439(5) . ?
S1 O4 1.445(6) . ?
S1 C26 1.812(9) . ?
C26 F2 1.269(10) . ?
C26 F1 1.312(9) . ?
C26 F3 1.339(11) . ?
S2 O6 1.416(5) . ?
S2 O8 1.430(6) . ?
S2 O7 1.449(6) . ?
S2 C27 1.836(9) . ?
C27 F4 1.286(10) . ?
C27 F6 1.294(9) . ?
C27 F5 1.310(11) . ?
S3A O11A 1.453(10) . ?
S3A O10 1.459(7) . ?
S3A O9 1.506(6) . ?
S3A C28 1.739(11) . ?
S3B O9 1.381(6) . ?
S3B O11B 1.422(10) . ?
S3B O10 1.522(8) . ?
S3B C28 1.855(10) . ?
C28 F9B 1.21(4) . ?
C28 F8B 1.24(5) . ?
C28 F9A 1.32(2) . ?
C28 F8A 1.32(4) . ?
C28 F7A 1.381(16) . ?
C28 F7B 1.463(18) . ?
O1W H1W 0.8572 . ?
O1W H2W 0.8544 . ?

loop_
_geom_torsion_atom_site_label_1
_geom_torsion_atom_site_label_2
_geom_torsion_atom_site_label_3
_geom_torsion_atom_site_label_4
_geom_torsion
_geom_torsion_site_symmetry_1
_geom_torsion_site_symmetry_2
_geom_torsion_site_symmetry_3
_geom_torsion_site_symmetry_4
_geom_torsion_publ_flag
N14 Cu2 O1 Cu1 155.4(2) 2_566 . . . ?
N2 Cu2 O1 Cu1 -42.3(2) . . . . ?
N5 Cu2 O1 Cu1 54.3(2) . . . . ?
N1 Cu1 O1 Cu2 43.5(2) . . . . ?
N1 Cu1 O1 Cu2 -136.5(2) 2_466 . . . ?
O1 Cu1 N1 C1 -34.1(6) 2_466 . . . ?
O1 Cu1 N1 C1 145.9(6) . . . . ?
O1 Cu1 N1 N2 154.0(4) 2_466 . . . ?
O1 Cu1 N1 N2 -26.0(4) . . . . ?
C1 N1 N2 C2 0.6(6) . . . . ?
Cu1 N1 N2 C2 174.5(4) . . . . ?
C1 N1 N2 Cu2 -170.8(4) . . . . ?
Cu1 N1 N2 Cu2 3.1(5) . . . . ?
O1 Cu2 N2 C2 -146.4(6) . . . . ?
N14 Cu2 N2 C2 -70.2(8) 2_566 . . . ?
N10 Cu2 N2 C2 28.9(6) . . . . ?
N5 Cu2 N2 C2 124.0(6) . . . . ?
O1 Cu2 N2 N1 21.9(4) . . . . ?
N14 Cu2 N2 N1 98.1(6) 2_566 . . . ?
N10 Cu2 N2 N1 -162.8(4) . . . . ?
N5 Cu2 N2 N1 -67.7(4) . . . . ?
C6 N4 N5 C7 0.3(8) . . . . ?
C6 N4 N5 Cu2 173.3(5) . . . . ?
O1 Cu2 N5 C7 132.6(7) . . . . ?
N14 Cu2 N5 C7 41.7(7) 2_566 . . . ?
N10 Cu2 N5 C7 -49.1(7) . . . . ?
N2 Cu2 N5 C7 -142.8(6) . . . . ?
O1 Cu2 N5 N4 -36.6(4) . . . . ?
N14 Cu2 N5 N4 -127.6(4) 2_566 . . . ?
N10 Cu2 N5 N4 141.6(4) . . . . ?
N2 Cu2 N5 N4 47.9(4) . . . . ?
C8 N7 N8 C9 -1.1(9) . . . . ?
N14 Cu2 N10 C16 -121.3(4) 2_566 . . . ?
N2 Cu2 N10 C16 76.7(4) . . . . ?
N5 Cu2 N10 C16 -20.2(4) . . . . ?
N14 Cu2 N10 N11 41.8(3) 2_566 . . . ?
N2 Cu2 N10 N11 -120.2(4) . . . . ?
N5 Cu2 N10 N11 142.9(3) . . . . ?
C16 N10 N11 C17 0.2(5) . . . . ?
Cu2 N10 N11 C17 -165.9(3) . . . . ?
C16 N10 N11 Cu3 176.4(3) . . . . ?
Cu2 N10 N11 Cu3 10.3(5) . . . . ?
N13 Cu3 N11 C17 125.1(4) 2_566 . . . ?
N13 Cu3 N11 C17 -54.9(4) . . . . ?
O2 Cu3 N11 C17 38.1(4) 2_566 . . . ?
O2 Cu3 N11 C17 -141.9(4) . . . . ?
N13 Cu3 N11 N10 -50.4(4) 2_566 . . . ?
N13 Cu3 N11 N10 129.6(4) . . . . ?
O2 Cu3 N11 N10 -137.5(4) 2_566 . . . ?
O2 Cu3 N11 N10 42.5(4) . . . . ?
N11 Cu3 N13 C21 130.8(5) 2_566 . . . ?
N11 Cu3 N13 C21 -49.2(5) . . . . ?
O2 Cu3 N13 C21 -141.0(4) 2_566 . . . ?
O2 Cu3 N13 C21 39.0(4) . . . . ?
N11 Cu3 N13 N14 -33.2(4) 2_566 . . . ?
N11 Cu3 N13 N14 146.8(4) . . . . ?
O2 Cu3 N13 N14 55.0(4) 2_566 . . . ?
O2 Cu3 N13 N14 -125.0(4) . . . . ?
C21 N13 N14 C22 -1.2(5) . . . . ?
Cu3 N13 N14 C22 165.7(3) . . . . ?
C21 N13 N14 Cu2 173.2(3) . . . 2_566 ?
Cu3 N13 N14 Cu2 -19.9(5) . . . 2_566 ?
N2 N1 C1 N3 -1.1(6) . . . . ?
Cu1 N1 C1 N3 -173.6(4) . . . . ?
C2 N3 C1 N1 1.1(7) . . . . ?
C4 N3 C1 N1 177.4(5) . . . . ?
N1 N2 C2 N3 0.1(6) . . . . ?
Cu2 N2 C2 N3 169.2(4) . . . . ?
C1 N3 C2 N2 -0.7(7) . . . . ?
C4 N3 C2 N2 -176.8(5) . . . . ?
C5 C3 C4 C5 0.4(11) 2_465 . . . ?
C5 C3 C4 N3 -177.1(6) 2_465 . . . ?
C1 N3 C4 C5 -135.3(6) . . . . ?
C2 N3 C4 C5 40.0(9) . . . . ?
C1 N3 C4 C3 42.2(9) . . . . ?
C2 N3 C4 C3 -142.4(6) . . . . ?
C3 C4 C5 C3 -0.4(11) . . . 2_465 ?
N3 C4 C5 C3 177.1(6) . . . 2_465 ?
N5 N4 C6 N6 0.2(9) . . . . ?
C7 N6 C6 N4 -0.6(9) . . . . ?
C10 N6 C6 N4 -178.5(7) . . . . ?
N4 N5 C7 N6 -0.7(7) . . . . ?
Cu2 N5 C7 N6 -170.2(5) . . . . ?
C6 N6 C7 N5 0.8(7) . . . . ?
C10 N6 C7 N5 178.6(6) . . . . ?
N8 N7 C8 N9 1.7(8) . . . . ?
C9 N9 C8 N7 -1.5(8) . . . . ?
C13 N9 C8 N7 175.7(6) . . . . ?
N7 N8 C9 N9 0.2(11) . . . . ?
C8 N9 C9 N8 0.7(10) . . . . ?
C13 N9 C9 N8 -176.4(7) . . . . ?
C7 N6 C10 C15 146.5(8) . . . . ?
C6 N6 C10 C15 -36.2(12) . . . . ?
C7 N6 C10 C11 -37.8(10) . . . . ?
C6 N6 C10 C11 139.6(8) . . . . ?
C15 C10 C11 C12 -0.4(11) . . . . ?
N6 C10 C11 C12 -176.1(6) . . . . ?
C10 C11 C12 C13 1.4(10) . . . . ?
C11 C12 C13 C14 -1.2(11) . . . . ?
C11 C12 C13 N9 177.4(6) . . . . ?
C9 N9 C13 C14 -175.0(9) . . . . ?
C8 N9 C13 C14 8.5(11) . . . . ?
C9 N9 C13 C12 6.4(12) . . . . ?
C8 N9 C13 C12 -170.1(7) . . . . ?
C12 C13 C14 C15 -0.1(15) . . . . ?
N9 C13 C14 C15 -178.7(9) . . . . ?
C11 C10 C15 C14 -0.9(15) . . . . ?
N6 C10 C15 C14 174.9(9) . . . . ?
C13 C14 C15 C10 1.1(17) . . . . ?
N11 N10 C16 N12 0.0(5) . . . . ?
Cu2 N10 C16 N12 165.0(3) . . . . ?
C17 N12 C16 N10 -0.2(6) . . . . ?
C19 N12 C16 N10 -175.6(5) . . . . ?
N10 N11 C17 N12 -0.3(5) . . . . ?
Cu3 N11 C17 N12 -176.5(3) . . . . ?
C16 N12 C17 N11 0.3(6) . . . . ?
C19 N12 C17 N11 175.9(5) . . . . ?
C20 C18 C19 C20 0.4(10) 2_576 . . . ?
C20 C18 C19 N12 179.0(5) 2_576 . . . ?
C17 N12 C19 C20 37.6(8) . . . . ?
C16 N12 C19 C20 -147.8(5) . . . . ?
C17 N12 C19 C18 -141.0(5) . . . . ?
C16 N12 C19 C18 33.5(8) . . . . ?
C18 C19 C20 C18 -0.4(10) . . . 2_576 ?
N12 C19 C20 C18 -179.0(5) . . . 2_576 ?
N14 N13 C21 N15 1.1(6) . . . . ?
Cu3 N13 C21 N15 -165.0(3) . . . . ?
C22 N15 C21 N13 -0.7(6) . . . . ?
C24 N15 C21 N13 177.8(5) . . . . ?
N13 N14 C22 N15 0.8(6) . . . . ?
Cu2 N14 C22 N15 -173.2(3) 2_566 . . . ?
C21 N15 C22 N14 -0.1(6) . . . . ?
C24 N15 C22 N14 -178.6(5) . . . . ?
C25 C23 C24 C25 -0.3(11) 2_565 . . . ?
C25 C23 C24 N15 179.8(5) 2_565 . . . ?
C22 N15 C24 C23 134.0(6) . . . . ?
C21 N15 C24 C23 -44.2(8) . . . . ?
C22 N15 C24 C25 -46.0(8) . . . . ?
C21 N15 C24 C25 135.9(6) . . . . ?
C23 C24 C25 C23 0.3(11) . . . 2_565 ?
N15 C24 C25 C23 -179.8(5) . . . 2_565 ?
O3 S1 C26 F2 174.8(7) . . . . ?
O5 S1 C26 F2 52.7(8) . . . . ?
O4 S1 C26 F2 -66.2(7) . . . . ?
O3 S1 C26 F1 -60.8(8) . . . . ?
O5 S1 C26 F1 177.1(6) . . . . ?
O4 S1 C26 F1 58.3(8) . . . . ?
O3 S1 C26 F3 56.2(7) . . . . ?
O5 S1 C26 F3 -65.9(6) . . . . ?
O4 S1 C26 F3 175.3(6) . . . . ?
O6 S2 C27 F4 54.4(8) . . . . ?
O8 S2 C27 F4 -68.8(7) . . . . ?
O7 S2 C27 F4 173.6(7) . . . . ?
O6 S2 C27 F6 175.1(7) . . . . ?
O8 S2 C27 F6 51.9(8) . . . . ?
O7 S2 C27 F6 -65.7(8) . . . . ?
O6 S2 C27 F5 -61.7(8) . . . . ?
O8 S2 C27 F5 175.1(7) . . . . ?
O7 S2 C27 F5 57.4(7) . . . . ?
